data_7234184
loop_
_publ_author_name
'Pengchong Xue'
'Jiabao Sun'
'Peng Chen'
'Peng Gong'
'Boqi Yao'
'Zhenqi Zhang'
'Chong Qian'
'Ran Lu'

_publ_section_title
;
 Strong solid emission and mechanofluorochromism of carbazole-based
 terephthalate derivatives adjusted by alkyl chains
;
_journal_name_full 'Journal of Materials Chemistry C'
_journal_page_first 4086
_journal_page_last 4092
_journal_paper_doi 10.1039/C5TC00267B
_journal_volume 3
_journal_year 2015
_chemical_formula_sum 'C40 H36 N2 O4'
_chemical_formula_weight 608.71
_space_group_IT_number 61
_space_group_name_Hall '-P 2ac 2ab'
_space_group_name_H-M_alt 'P b c a'
_symmetry_cell_setting orthorhombic
_symmetry_space_group_name_H-M 'P b c a'
_atom_sites_solution_hydrogens geom
_atom_sites_solution_primary direct
_atom_sites_solution_secondary difmap
_cell_angle_alpha 90.00
_cell_angle_beta 90.00
_cell_angle_gamma 90.00
_cell_formula_units_Z 4
_cell_length_a 18.0254(6)
_cell_length_b 9.4485(3)
_cell_length_c 18.8799(9)
_cell_measurement_reflns_used 1655
_cell_measurement_temperature 293(2)
_cell_measurement_theta_max 29.6506
_cell_measurement_theta_min 3.2305
_cell_volume 3215.5(2)
_computing_cell_refinement 'CrysAlis PRO (Agilent, 2011)'
_computing_data_collection 'CrysAlis PRO (Agilent, 2011)'
_computing_data_reduction 'CrysAlis PRO (Agilent, 2011)'
_computing_molecular_graphics 'Bruker SHELXTL'
_computing_publication_material 'Bruker SHELXTL'
_computing_structure_refinement 'SHELXL-97 (Sheldrick, 1997)'
_computing_structure_solution 'SHELXS-97 (Sheldrick, 1990)'
_diffrn_ambient_temperature 293(2)
_diffrn_detector_area_resol_mean 16.1954
_diffrn_measured_fraction_theta_full 0.998
_diffrn_measured_fraction_theta_max 0.891
_diffrn_measurement_device_type 'Xcalibur, Eos'
_diffrn_measurement_method '\w scans'
_diffrn_radiation_monochromator graphite
_diffrn_radiation_source 'Enhance (Mo) X-ray Source'
_diffrn_radiation_type MoK\a
_diffrn_radiation_wavelength 0.71073
_diffrn_reflns_av_R_equivalents 0.0248
_diffrn_reflns_av_sigmaI/netI 0.0303
_diffrn_reflns_limit_h_max 24
_diffrn_reflns_limit_h_min -10
_diffrn_reflns_limit_k_max 12
_diffrn_reflns_limit_k_min -10
_diffrn_reflns_limit_l_max 18
_diffrn_reflns_limit_l_min -25
_diffrn_reflns_number 9753
_diffrn_reflns_theta_full 26.00
_diffrn_reflns_theta_max 29.72
_diffrn_reflns_theta_min 3.25
_exptl_absorpt_coefficient_mu 0.081
_exptl_absorpt_correction_T_max 0.990
_exptl_absorpt_correction_T_min 0.988
_exptl_absorpt_correction_type multi-scan
_exptl_absorpt_process_details
;
CrysAlisPro, Agilent Technologies,
Version 1.171.36.20 (release 27-06-2012 CrysAlis171 .NET)
(compiled Jul 11 2012,15:38:31)
Empirical absorption correction using spherical harmonics,
 implemented in SCALE3 ABSPACK scaling algorithm.
;
_exptl_crystal_colour colorless
_exptl_crystal_density_diffrn 1.263
_exptl_crystal_density_method 'not measured'
_exptl_crystal_description block
_exptl_crystal_F_000 1288
_exptl_crystal_preparation Luminescent
_exptl_crystal_recrystallization_method 'Re-crystallisation from solvent: '
_exptl_crystal_size_max 0.15
_exptl_crystal_size_mid 0.14
_exptl_crystal_size_min 0.13
_refine_diff_density_max 0.169
_refine_diff_density_min -0.190
_refine_diff_density_rms 0.042
_refine_ls_extinction_method none
_refine_ls_goodness_of_fit_ref 1.042
_refine_ls_hydrogen_treatment mixed
_refine_ls_matrix_type full
_refine_ls_number_parameters 210
_refine_ls_number_reflns 4071
_refine_ls_number_restraints 0
_refine_ls_restrained_S_all 1.042
_refine_ls_R_factor_all 0.0802
_refine_ls_R_factor_gt 0.0533
_refine_ls_shift/su_max 0.001
_refine_ls_shift/su_mean 0.000
_refine_ls_structure_factor_coef Fsqd
_refine_ls_weighting_details 'calc w=1/[\s^2^(Fo^2^)+(0.0445P)^2^+0.9351P] where P=(Fo^2^+2Fc^2^)/3'
_refine_ls_weighting_scheme calc
_refine_ls_wR_factor_gt 0.1101
_refine_ls_wR_factor_ref 0.1227
_reflns_number_gt 2927
_reflns_number_total 4071
_reflns_threshold_expression >2sigma(I)
_cod_data_source_file J-Mater-Chem-C-2015-3-4086.cif
_cod_data_source_block 3
_cod_original_sg_symbol_H-M Pbca
_cod_database_code 7234184

loop_
_symmetry_equiv_pos_as_xyz
'x, y, z'
'-x+1/2, -y, z+1/2'
'x+1/2, -y+1/2, -z'
'-x, y+1/2, -z+1/2'
'-x, -y, -z'
'x-1/2, y, -z-1/2'
'-x-1/2, y-1/2, z'
'x, -y-1/2, z-1/2'

loop_
_atom_site_label
_atom_site_type_symbol
_atom_site_fract_x
_atom_site_fract_y
_atom_site_fract_z
_atom_site_U_iso_or_equiv
_atom_site_adp_type
_atom_site_occupancy
_atom_site_symmetry_multiplicity
_atom_site_calc_flag
_atom_site_refinement_flags
_atom_site_disorder_assembly
_atom_site_disorder_group
O1 O 0.15381(6) 0.25573(13) 0.46031(7) 0.0535(3) Uani 1 1 d . . .
O2 O 0.19726(6) 0.45501(12) 0.50864(7) 0.0504(3) Uani 1 1 d . . .
C3 C 0.01211(8) 0.36575(15) 0.53206(8) 0.0328(3) Uani 1 1 d . . .
C4 C 0.05700(8) 0.56811(16) 0.46628(8) 0.0352(3) Uani 1 1 d . . .
H4 H 0.0963 0.6137 0.4439 0.042 Uiso 1 1 calc R . .
N5 N 0.04960(8) -0.12269(13) 0.69816(8) 0.0434(3) Uani 1 1 d . . .
C6 C 0.14370(8) 0.36953(16) 0.48620(8) 0.0361(3) Uani 1 1 d . . .
C7 C 0.06923(7) 0.43664(15) 0.49686(8) 0.0333(3) Uani 1 1 d . . .
C8 C 0.08241(8) 0.21412(14) 0.61712(8) 0.0332(3) Uani 1 1 d . . .
H8 H 0.1180 0.2850 0.6213 0.040 Uiso 1 1 calc R . .
C9 C 0.02305(8) 0.23104(15) 0.57126(8) 0.0337(3) Uani 1 1 d . . .
C10 C 0.08867(8) 0.09084(14) 0.65692(8) 0.0329(3) Uani 1 1 d . . .
C11 C 0.03408(9) -0.01574(15) 0.65033(8) 0.0367(3) Uani 1 1 d . . .
C12 C 0.13874(9) 0.04517(15) 0.71193(8) 0.0366(3) Uani 1 1 d . . .
C13 C -0.02948(8) 0.12193(16) 0.56518(9) 0.0413(4) Uani 1 1 d . . .
H13 H -0.0689 0.1334 0.5340 0.050 Uiso 1 1 calc R . .
C14 C 0.11192(9) -0.08680(16) 0.73616(8) 0.0399(4) Uani 1 1 d . . .
C15 C -0.02466(9) -0.00144(16) 0.60383(10) 0.0441(4) Uani 1 1 d . . .
H15 H -0.0598 -0.0728 0.5988 0.053 Uiso 1 1 calc R . .
C16 C 0.14619(11) -0.15844(18) 0.79126(9) 0.0491(4) Uani 1 1 d . . .
H16 H 0.1276 -0.2443 0.8076 0.059 Uiso 1 1 calc R . .
C17 C 0.20168(10) 0.10218(18) 0.74287(10) 0.0491(4) Uani 1 1 d . . .
H17 H 0.2205 0.1885 0.7275 0.059 Uiso 1 1 calc R . .
C18 C 0.00772(11) -0.25318(18) 0.70726(11) 0.0580(5) Uani 1 1 d . . .
H18A H -0.0416 -0.2404 0.6877 0.070 Uiso 1 1 calc R . .
H18B H 0.0025 -0.2724 0.7575 0.070 Uiso 1 1 calc R . .
C19 C 0.23595(12) 0.0289(2) 0.79691(11) 0.0605(5) Uani 1 1 d . . .
H19 H 0.2785 0.0661 0.8176 0.073 Uiso 1 1 calc R . .
C20 C 0.27304(8) 0.4032(2) 0.50394(12) 0.0574(5) Uani 1 1 d . . .
H20A H 0.3069 0.4826 0.5005 0.069 Uiso 1 1 calc R . .
H20B H 0.2786 0.3460 0.4616 0.069 Uiso 1 1 calc R . .
C21 C 0.20802(12) -0.09945(19) 0.82091(10) 0.0572(5) Uani 1 1 d . . .
H21 H 0.2319 -0.1461 0.8578 0.069 Uiso 1 1 calc R . .
C22 C 0.29167(11) 0.3169(2) 0.56739(12) 0.0681(6) Uani 1 1 d . . .
H22A H 0.2610 0.2339 0.5684 0.102 Uiso 1 1 calc R . .
H22B H 0.2832 0.3718 0.6094 0.102 Uiso 1 1 calc R . .
H22C H 0.3429 0.2893 0.5653 0.102 Uiso 1 1 calc R . .
C23 C 0.04340(15) -0.3780(2) 0.67237(13) 0.0768(7) Uani 1 1 d . . .
H23A H 0.0472 -0.3611 0.6224 0.115 Uiso 1 1 calc R . .
H23B H 0.0138 -0.4609 0.6806 0.115 Uiso 1 1 calc R . .
H23C H 0.0921 -0.3920 0.6918 0.115 Uiso 1 1 calc R . .

loop_
_atom_site_aniso_label
_atom_site_aniso_U_11
_atom_site_aniso_U_22
_atom_site_aniso_U_33
_atom_site_aniso_U_23
_atom_site_aniso_U_13
_atom_site_aniso_U_12
O1 0.0432(6) 0.0480(7) 0.0694(9) -0.0138(6) 0.0043(6) 0.0057(5)
O2 0.0259(5) 0.0457(6) 0.0795(9) -0.0068(6) -0.0023(6) 0.0028(5)
C3 0.0292(7) 0.0349(7) 0.0342(8) 0.0011(6) -0.0005(6) -0.0004(6)
C4 0.0283(7) 0.0382(7) 0.0389(8) 0.0047(7) 0.0043(6) -0.0014(6)
N5 0.0486(8) 0.0321(6) 0.0496(8) 0.0077(6) 0.0105(7) -0.0037(6)
C6 0.0314(7) 0.0376(8) 0.0393(8) 0.0046(7) 0.0031(7) 0.0011(6)
C7 0.0266(6) 0.0379(7) 0.0353(8) 0.0000(6) 0.0002(6) 0.0015(6)
C8 0.0319(7) 0.0297(7) 0.0380(8) 0.0007(6) 0.0032(6) -0.0026(6)
C9 0.0299(7) 0.0325(7) 0.0386(8) 0.0018(6) 0.0045(6) 0.0010(6)
C10 0.0349(7) 0.0286(7) 0.0353(8) -0.0016(6) 0.0064(6) 0.0012(6)
C11 0.0394(8) 0.0294(7) 0.0413(9) 0.0008(6) 0.0116(7) 0.0002(6)
C12 0.0449(8) 0.0299(7) 0.0351(8) 0.0013(6) 0.0058(7) 0.0044(6)
C13 0.0319(7) 0.0420(8) 0.0501(10) 0.0003(8) -0.0017(7) -0.0036(6)
C14 0.0498(9) 0.0325(7) 0.0375(9) 0.0012(6) 0.0099(7) 0.0060(7)
C15 0.0377(8) 0.0378(8) 0.0567(10) -0.0003(8) 0.0044(8) -0.0103(7)
C16 0.0704(12) 0.0366(8) 0.0402(9) 0.0072(7) 0.0108(9) 0.0073(8)
C17 0.0595(10) 0.0406(8) 0.0474(10) 0.0066(8) -0.0096(9) -0.0039(8)
C18 0.0634(11) 0.0436(9) 0.0672(13) 0.0157(9) 0.0136(10) -0.0153(9)
C19 0.0736(14) 0.0532(11) 0.0548(11) 0.0069(9) -0.0201(10) -0.0011(10)
C20 0.0248(7) 0.0628(11) 0.0846(15) -0.0009(11) 0.0013(9) 0.0047(8)
C21 0.0812(13) 0.0488(10) 0.0418(10) 0.0080(8) -0.0061(10) 0.0120(10)
C22 0.0469(10) 0.0820(14) 0.0754(14) -0.0069(12) -0.0153(11) 0.0113(10)
C23 0.1141(19) 0.0437(10) 0.0725(15) -0.0074(10) 0.0079(14) -0.0242(11)

loop_
_atom_type_symbol
_atom_type_description
_atom_type_scat_dispersion_real
_atom_type_scat_dispersion_imag
_atom_type_scat_source
C C 0.0033 0.0016 'International Tables Vol C Tables 4.2.6.8 and 6.1.1.4'
H H 0.0000 0.0000 'International Tables Vol C Tables 4.2.6.8 and 6.1.1.4'
O O 0.0106 0.0060 'International Tables Vol C Tables 4.2.6.8 and 6.1.1.4'
N N 0.0061 0.0033 'International Tables Vol C Tables 4.2.6.8 and 6.1.1.4'

loop_
_geom_angle_atom_site_label_1
_geom_angle_atom_site_label_2
_geom_angle_atom_site_label_3
_geom_angle
_geom_angle_site_symmetry_1
_geom_angle_site_symmetry_3
C6 O2 C20 117.30(13) . .
C4 C3 C7 117.04(13) 5_566 .
C4 C3 C9 119.44(13) 5_566 .
C7 C3 C9 123.38(12) . .
C7 C4 C3 122.27(13) . 5_566
C14 N5 C11 109.00(12) . .
C14 N5 C18 124.80(15) . .
C11 N5 C18 126.20(15) . .
O1 C6 O2 124.53(14) . .
O1 C6 C7 124.91(14) . .
O2 C6 C7 110.56(13) . .
C4 C7 C3 120.68(13) . .
C4 C7 C6 117.73(13) . .
C3 C7 C6 121.44(13) . .
C9 C8 C10 119.80(13) . .
C8 C9 C13 119.14(14) . .
C8 C9 C3 120.84(12) . .
C13 C9 C3 119.92(13) . .
C8 C10 C11 119.51(14) . .
C8 C10 C12 133.67(14) . .
C11 C10 C12 106.62(13) . .
C15 C11 N5 129.85(14) . .
C15 C11 C10 121.31(14) . .
N5 C11 C10 108.78(14) . .
C17 C12 C14 119.13(15) . .
C17 C12 C10 134.43(14) . .
C14 C12 C10 106.44(14) . .
C15 C13 C9 122.36(15) . .
N5 C14 C16 129.43(15) . .
N5 C14 C12 109.15(14) . .
C16 C14 C12 121.41(16) . .
C13 C15 C11 117.86(14) . .
C21 C16 C14 118.16(16) . .
C19 C17 C12 118.93(16) . .
N5 C18 C23 113.12(16) . .
C17 C19 C21 121.16(19) . .
O2 C20 C22 110.34(16) . .
C16 C21 C19 121.20(18) . .

loop_
_geom_bond_atom_site_label_1
_geom_bond_atom_site_label_2
_geom_bond_distance
_geom_bond_site_symmetry_2
O1 C6 1.1952(18) .
O2 C6 1.3281(18) .
O2 C20 1.4537(18) .
C3 C4 1.3939(19) 5_566
C3 C7 1.397(2) .
C3 C9 1.485(2) .
C4 C7 1.387(2) .
C4 C3 1.3939(19) 5_566
N5 C14 1.375(2) .
N5 C11 1.384(2) .
N5 C18 1.456(2) .
C6 C7 1.4983(19) .
C8 C9 1.386(2) .
C8 C10 1.391(2) .
C9 C13 1.405(2) .
C10 C11 1.413(2) .
C10 C12 1.442(2) .
C11 C15 1.382(2) .
C12 C17 1.385(2) .
C12 C14 1.414(2) .
C13 C15 1.378(2) .
C14 C16 1.386(2) .
C16 C21 1.366(3) .
C17 C19 1.379(2) .
C18 C23 1.496(3) .
C19 C21 1.389(3) .
C20 C22 1.488(3) .
